data_1532465
loop_
_publ_author_name
'Jia, Fei'
'He, Zhenfeng'
'Yang, Liu-Pan'
'Pan, Zhi-Sheng'
'Yi, Min'
'Jiang, Ren-Wang'
'Jiang, Wei'

_publ_section_title
;
 Oxatub[4]arene: a smart macrocyclic receptor with multiple
 interconvertible cavities
;
_journal_issue 12
_journal_name_full 'Chem. Sci.'
_journal_page_first 6731
_journal_paper_doi 10.1039/C5SC03251B
_journal_volume 6
_journal_year 2015
_chemical_absolute_configuration rm
_chemical_formula_sum 'C47.5 H62.5 F6 N1.5 O6.5 P'
_chemical_formula_weight 903.46
_chemical_name_systematic
; 
 ? 
;
_space_group_IT_number 13
_symmetry_cell_setting monoclinic
_symmetry_space_group_name_Hall '-P 2yc'
_symmetry_space_group_name_H-M 'P 1 2/c 1'
_atom_sites_solution_hydrogens geom
_atom_sites_solution_primary direct
_atom_sites_solution_secondary difmap
_audit_creation_method SHELXL-97
_audit_update_record
;
2015-01-15 deposited with the CCDC.
2015-09-22 downloaded from the CCDC.
;
_cell_angle_alpha 90.00
_cell_angle_beta 107.850(4)
_cell_angle_gamma 90.00
_cell_formula_units_Z 4
_cell_length_a 15.9874(6)
_cell_length_b 18.0758(4)
_cell_length_c 18.1871(6)
_cell_measurement_reflns_used 8547
_cell_measurement_temperature 173(2)
_cell_measurement_theta_max 62.6850
_cell_measurement_theta_min 3.7710
_cell_volume 5002.8(3)
_computing_cell_refinement 'CrysAlis PRO '
_computing_data_collection 'CrysAlis PRO '
_computing_data_reduction 'CrysAlis PRO'
_computing_molecular_graphics 'XP (Sheldrick, 2008)'
_computing_publication_material 'XP (Sheldrick, 2008)'
_computing_structure_refinement 'SHELXL97 (Sheldrick, 2008)'
_computing_structure_solution 'SHELXS97 (Sheldrick, 2008)'
_diffrn_ambient_temperature 173(2)
_diffrn_measured_fraction_theta_full 0.992
_diffrn_measured_fraction_theta_max 0.992
_diffrn_measurement_device_type 'Agilent Gemini S ultra sapharie CCD'
_diffrn_measurement_method 'omega scan'
_diffrn_radiation_monochromator graphite
_diffrn_radiation_source 'fine-focus sealed tube'
_diffrn_radiation_type CuK\a
_diffrn_radiation_wavelength 1.54178
_diffrn_reflns_av_R_equivalents 0.0287
_diffrn_reflns_av_sigmaI/netI 0.0286
_diffrn_reflns_limit_h_max 18
_diffrn_reflns_limit_h_min -18
_diffrn_reflns_limit_k_max 20
_diffrn_reflns_limit_k_min -18
_diffrn_reflns_limit_l_max 20
_diffrn_reflns_limit_l_min -19
_diffrn_reflns_number 23136
_diffrn_reflns_theta_full 62.68
_diffrn_reflns_theta_max 62.68
_diffrn_reflns_theta_min 3.80
_exptl_absorpt_coefficient_mu 1.073
_exptl_absorpt_correction_T_max 1.00
_exptl_absorpt_correction_T_min 0.81
_exptl_absorpt_correction_type multi-scan
_exptl_absorpt_process_details 'SADABS (Sheldrick, 2004)'
_exptl_crystal_colour colorless
_exptl_crystal_density_diffrn 1.200
_exptl_crystal_density_method 'not measured'
_exptl_crystal_description block
_exptl_crystal_F_000 1916
_exptl_crystal_recrystallization_method 'vapor diffusion of diethyl ether into the solution in 1:1 DCM and MeCN'
_exptl_crystal_size_max 0.42
_exptl_crystal_size_mid 0.28
_exptl_crystal_size_min 0.23
_refine_diff_density_max 0.801
_refine_diff_density_min -0.444
_refine_diff_density_rms 0.074
_refine_ls_extinction_method none
_refine_ls_goodness_of_fit_ref 1.349
_refine_ls_hydrogen_treatment mixed
_refine_ls_matrix_type full
_refine_ls_number_parameters 639
_refine_ls_number_reflns 7965
_refine_ls_number_restraints 0
_refine_ls_restrained_S_all 1.349
_refine_ls_R_factor_all 0.1088
_refine_ls_R_factor_gt 0.0907
_refine_ls_shift/su_max 0.002
_refine_ls_shift/su_mean 0.000
_refine_ls_structure_factor_coef Fsqd
_refine_ls_weighting_details 'calc w=1/[\s^2^(Fo^2^)+(0.2000P)^2^+0.0000P] where P=(Fo^2^+2Fc^2^)/3'
_refine_ls_weighting_scheme calc
_refine_ls_wR_factor_gt 0.2874
_refine_ls_wR_factor_ref 0.3221
_reflns_number_gt 6021
_reflns_number_total 7965
_reflns_threshold_expression >2sigma(I)
_cod_data_source_file c5sc03251b2.cif
_cod_data_source_block tb4
_cod_depositor_comments 'Adding full bibliography for 1532465--1532466.cif.'
_cod_original_sg_symbol_H-M P2/c
_cod_original_formula_sum 'C47.50 H62.50 F6 N1.50 O6.50 P'
_cod_database_code 1532465

loop_
_symmetry_equiv_pos_as_xyz
'x, y, z'
'-x, y, -z+1/2'
'-x, -y, -z'
'x, -y, z-1/2'

loop_
_atom_site_label
_atom_site_type_symbol
_atom_site_fract_x
_atom_site_fract_y
_atom_site_fract_z
_atom_site_U_iso_or_equiv
_atom_site_adp_type
_atom_site_occupancy
_atom_site_symmetry_multiplicity
_atom_site_calc_flag
_atom_site_refinement_flags
O1 O 0.89351(17) 0.25277(11) -0.05041(12) 0.0560(6) Uani 1 1 d .
O2 O 1.09762(18) 0.18098(15) -0.04170(15) 0.0688(7) Uani 1 1 d .
O3 O 1.0000 0.00309(15) 0.2500 0.0583(8) Uani 1 2 d S
O4 O 0.7826(3) -0.03160(17) 0.1323(3) 0.1047(12) Uani 1 1 d .
O5 O 0.71353(18) 0.38147(15) -0.09206(19) 0.0789(8) Uani 1 1 d .
O6 O 1.0000 0.48495(14) 0.2500 0.0554(8) Uani 1 2 d S
O7 O 1.17694(16) 0.47262(14) 0.18148(14) 0.0624(6) Uani 1 1 d .
N1 N 0.9327(2) 0.25572(14) 0.19033(17) 0.0648(8) Uani 1 1 d .
P1 P 0.69096(7) 0.20179(6) 0.26487(7) 0.0767(4) Uani 1 1 d .
C1 C 1.0571(2) 0.05173(16) 0.09991(17) 0.0523(8) Uani 1 1 d .
H1A H 1.0884 0.0228 0.1416 0.063 Uiso 1 1 calc R
C2 C 1.1027(2) 0.09477(18) 0.06323(18) 0.0553(8) Uani 1 1 d .
H2A H 1.1638 0.0954 0.0806 0.066 Uiso 1 1 calc R
C3 C 1.0565(2) 0.13823(16) -0.00119(17) 0.0529(8) Uani 1 1 d .
C4 C 0.9660(2) 0.13928(15) -0.02592(16) 0.0499(7) Uani 1 1 d .
C5 C 0.8268(3) 0.09675(19) -0.0074(2) 0.0642(9) Uani 1 1 d .
H5A H 0.7956 0.1260 -0.0487 0.077 Uiso 1 1 calc R
C6 C 0.7812(3) 0.0561(2) 0.0314(3) 0.0752(11) Uani 1 1 d .
H6A H 0.7202 0.0583 0.0165 0.090 Uiso 1 1 calc R
C7 C 0.8274(3) 0.01072(19) 0.0941(3) 0.0709(10) Uani 1 1 d .
C8 C 0.9170(3) 0.00614(15) 0.11598(19) 0.0561(8) Uani 1 1 d .
C9 C 0.9651(2) 0.04982(15) 0.07683(16) 0.0482(7) Uani 1 1 d .
C10 C 0.9189(2) 0.09562(15) 0.01326(16) 0.0493(7) Uani 1 1 d .
C11 C 0.9638(3) -0.04191(16) 0.18235(18) 0.0612(9) Uani 1 1 d .
H11A H 0.9233 -0.0778 0.1920 0.073 Uiso 1 1 calc R
H11B H 1.0106 -0.0686 0.1703 0.073 Uiso 1 1 calc R
C12 C 0.7066(6) -0.0120(4) 0.1400(7) 0.171(5) Uani 1 1 d .
H12A H 0.6650 -0.0062 0.0888 0.206 Uiso 1 1 calc R
H12B H 0.7137 0.0361 0.1648 0.206 Uiso 1 1 calc R
C13 C 0.6688(8) -0.0616(7) 0.1834(9) 0.214(7) Uani 1 1 d .
H13A H 0.6141 -0.0395 0.1848 0.257 Uiso 1 1 calc R
H13B H 0.6535 -0.1067 0.1533 0.257 Uiso 1 1 calc R
C14 C 0.7067(9) -0.0790(12) 0.2457(6) 0.279(11) Uani 1 1 d .
H14A H 0.7221 -0.0345 0.2768 0.335 Uiso 1 1 calc R
H14B H 0.7611 -0.1024 0.2452 0.335 Uiso 1 1 calc R
C15 C 0.6556(10) -0.1352(14) 0.2884(8) 0.405(19) Uani 1 1 d .
H15A H 0.6934 -0.1465 0.3393 0.486 Uiso 1 1 calc R
H15B H 0.6407 -0.1800 0.2589 0.486 Uiso 1 1 calc R
H15C H 0.6030 -0.1119 0.2919 0.486 Uiso 1 1 calc R
C16 C 1.1920(3) 0.1830(2) -0.0185(2) 0.0712(10) Uani 1 1 d .
H16A H 1.2154 0.1331 -0.0115 0.085 Uiso 1 1 calc R
H16B H 1.2145 0.2092 0.0302 0.085 Uiso 1 1 calc R
C17 C 1.2196(4) 0.2219(3) -0.0803(4) 0.0987(15) Uani 1 1 d .
H17A H 1.2833 0.2244 -0.0633 0.118 Uiso 1 1 calc R
H17B H 1.2023 0.1912 -0.1262 0.118 Uiso 1 1 calc R
C18 C 1.1866(4) 0.2960(3) -0.1027(4) 0.0998(15) Uani 1 1 d .
H18A H 1.2042 0.3281 -0.0578 0.120 Uiso 1 1 calc R
H18B H 1.1229 0.2947 -0.1210 0.120 Uiso 1 1 calc R
C19 C 1.2201(4) 0.3284(3) -0.1656(4) 0.1083(18) Uani 1 1 d .
H19A H 1.1962 0.3771 -0.1787 0.163 Uiso 1 1 calc R
H19B H 1.2021 0.2973 -0.2106 0.163 Uiso 1 1 calc R
H19C H 1.2831 0.3312 -0.1474 0.163 Uiso 1 1 calc R
C20 C 0.9188(2) 0.19168(17) -0.08864(17) 0.0545(8) Uani 1 1 d .
H20A H 0.9572 0.2079 -0.1177 0.065 Uiso 1 1 calc R
H20B H 0.8675 0.1681 -0.1238 0.065 Uiso 1 1 calc R
C21 C 0.8688(2) 0.31817(18) -0.09675(19) 0.0561(8) Uani 1 1 d .
H21A H 0.8116 0.3119 -0.1349 0.067 Uiso 1 1 calc R
H21B H 0.9115 0.3293 -0.1232 0.067 Uiso 1 1 calc R
C22 C 0.8661(2) 0.37908(16) -0.04098(19) 0.0528(8) Uani 1 1 d .
C23 C 0.7873(2) 0.40649(17) -0.0378(2) 0.0599(8) Uani 1 1 d .
C24 C 0.7851(2) 0.45806(18) 0.0198(2) 0.0637(9) Uani 1 1 d .
H24A H 0.7314 0.4768 0.0213 0.076 Uiso 1 1 calc R
C25 C 0.8607(2) 0.48057(16) 0.0730(2) 0.0571(8) Uani 1 1 d .
H25A H 0.8576 0.5135 0.1114 0.069 Uiso 1 1 calc R
C26 C 1.0238(2) 0.47841(15) 0.12822(18) 0.0488(7) Uani 1 1 d .
C27 C 1.1032(2) 0.44975(17) 0.12530(19) 0.0520(7) Uani 1 1 d .
C28 C 1.1051(2) 0.39876(17) 0.06639(18) 0.0512(7) Uani 1 1 d .
H28A H 1.1586 0.3803 0.0644 0.061 Uiso 1 1 calc R
C29 C 1.0295(2) 0.37670(16) 0.01293(17) 0.0495(7) Uani 1 1 d .
H29A H 1.0324 0.3430 -0.0249 0.059 Uiso 1 1 calc R
C30 C 0.9459(2) 0.40368(15) 0.01312(17) 0.0465(7) Uani 1 1 d .
C31 C 0.9444(2) 0.45524(15) 0.07182(19) 0.0500(7) Uani 1 1 d .
C32 C 1.0214(2) 0.52894(15) 0.1926(2) 0.0551(8) Uani 1 1 d .
H32A H 1.0781 0.5525 0.2145 0.066 Uiso 1 1 calc R
H32B H 0.9774 0.5671 0.1736 0.066 Uiso 1 1 calc R
C33 C 1.2616(2) 0.4478(2) 0.1777(2) 0.0670(9) Uani 1 1 d .
H33A H 1.2678 0.4593 0.1276 0.080 Uiso 1 1 calc R
H33B H 1.2669 0.3946 0.1853 0.080 Uiso 1 1 calc R
C34 C 1.3318(3) 0.4869(3) 0.2406(3) 0.0778(11) Uani 1 1 d .
H34A H 1.3887 0.4748 0.2349 0.093 Uiso 1 1 calc R
H34B H 1.3235 0.5399 0.2331 0.093 Uiso 1 1 calc R
C35 C 1.3334(3) 0.4683(3) 0.3215(3) 0.0852(12) Uani 1 1 d .
H35A H 1.3391 0.4152 0.3286 0.102 Uiso 1 1 calc R
H35B H 1.2779 0.4829 0.3284 0.102 Uiso 1 1 calc R
C36 C 1.4073(4) 0.5056(4) 0.3826(4) 0.1070(17) Uani 1 1 d .
H36A H 1.4045 0.4922 0.4329 0.161 Uiso 1 1 calc R
H36B H 1.4018 0.5583 0.3764 0.161 Uiso 1 1 calc R
H36C H 1.4626 0.4901 0.3775 0.161 Uiso 1 1 calc R
C37 C 0.6287(3) 0.3950(3) -0.0830(4) 0.0950(15) Uani 1 1 d .
H37A H 0.5839 0.3879 -0.1323 0.114 Uiso 1 1 calc R
H37B H 0.6258 0.4460 -0.0675 0.114 Uiso 1 1 calc R
C38 C 0.6106(5) 0.3471(4) -0.0266(5) 0.127(2) Uani 1 1 d .
H38A H 0.5532 0.3593 -0.0223 0.152 Uiso 1 1 calc R
H38B H 0.6537 0.3562 0.0232 0.152 Uiso 1 1 calc R
C39 C 0.6122(7) 0.2625(4) -0.0467(7) 0.166(4) Uani 1 1 d .
H39A H 0.6629 0.2518 -0.0636 0.200 Uiso 1 1 calc R
H39B H 0.6161 0.2328 -0.0014 0.200 Uiso 1 1 calc R
C47 C 0.9533(4) 0.17866(18) 0.2208(2) 0.0859(15) Uani 1 1 d .
H47A H 0.9506 0.1448 0.1787 0.103 Uiso 1 1 calc R
H47B H 0.9109 0.1627 0.2459 0.103 Uiso 1 1 calc R
C48 C 1.0111(3) 0.2856(2) 0.1720(2) 0.0740(11) Uani 1 1 d .
H48A H 0.9951 0.3300 0.1408 0.089 Uiso 1 1 calc R
H48B H 1.0326 0.2494 0.1428 0.089 Uiso 1 1 calc R
C49 C 0.9166(3) 0.3037(2) 0.2521(2) 0.0674(10) Uani 1 1 d .
H49A H 0.8591 0.2935 0.2572 0.081 Uiso 1 1 calc R
H49B H 0.9192 0.3555 0.2391 0.081 Uiso 1 1 calc R
C50 C 0.8537(4) 0.2573(3) 0.1192(3) 0.0848(13) Uani 1 1 d .
H50A H 0.8646 0.2267 0.0799 0.127 Uiso 1 1 calc R
H50B H 0.8429 0.3072 0.1006 0.127 Uiso 1 1 calc R
H50C H 0.8033 0.2390 0.1316 0.127 Uiso 1 1 calc R
C40 C 0.5302(14) 0.2447(10) -0.1091(12) 0.157(6) Uiso 0.50 1 d P
H40A H 0.5297 0.1930 -0.1215 0.235 Uiso 0.50 1 calc PR
H40B H 0.5275 0.2735 -0.1542 0.235 Uiso 0.50 1 calc PR
H40C H 0.4804 0.2560 -0.0922 0.235 Uiso 0.50 1 calc PR
C41 C 0.4686(11) 0.0969(9) 0.4989(9) 0.127(4) Uiso 0.50 1 d P
C42 C 0.5048(9) 0.0900(8) 0.4615(9) 0.083(3) Uiso 0.50 1 d P
C43 C 0.5458(17) 0.0727(18) 0.386(2) 0.179(19) Uani 0.50 1 d P
C44 C 0.5750(10) -0.0078(8) 0.3693(9) 0.122(4) Uiso 0.50 1 d P
O9 O 0.538(3) 0.0681(17) 0.417(3) 0.162(18) Uani 0.25 1 d P
O9A O 0.550(3) 0.104(2) 0.458(2) 0.201(18) Uani 0.25 1 d P
C45 C 0.5836(4) 0.3532(4) 0.4279(4) 0.1026(16) Uani 1 1 d .
C46 C 0.5197(6) 0.2969(6) 0.3886(8) 0.210(6) Uani 1 1 d .
H46A H 0.5154 0.2599 0.4251 0.315 Uiso 1 1 calc R
H46B H 0.5385 0.2742 0.3486 0.315 Uiso 1 1 calc R
H46C H 0.4634 0.3196 0.3663 0.315 Uiso 1 1 calc R
N2 N 0.6327(5) 0.3939(4) 0.4567(4) 0.0765(19) Uani 0.50 1 d P
F1 F 0.7702(4) 0.2445(3) 0.3255(4) 0.0975(17) Uani 0.70 1 d P
F1' F 0.7932(9) 0.2105(8) 0.3145(10) 0.100(5) Uani 0.30 1 d P
F2 F 0.7627(4) 0.1545(3) 0.2424(4) 0.1252(16) Uani 0.80 1 d P
F2' F 0.698(2) 0.1691(13) 0.1923(14) 0.137(7) Uani 0.20 1 d P
F3 F 0.6137(4) 0.1645(3) 0.2028(5) 0.137(3) Uani 0.70 1 d P
F3' F 0.5852(8) 0.1998(13) 0.2377(10) 0.130(5) Uani 0.30 1 d P
F4 F 0.6270(4) 0.2589(4) 0.2836(5) 0.144(2) Uani 0.75 1 d P
F4' F 0.6757(11) 0.2314(15) 0.3431(8) 0.153(8) Uani 0.25 1 d P
F5 F 0.6961(16) 0.2738(9) 0.2243(15) 0.144(11) Uani 0.30 1 d P
F5' F 0.7012(6) 0.2600(5) 0.2017(5) 0.105(3) Uani 0.70 1 d P
F6 F 0.698(2) 0.1212(14) 0.2941(15) 0.186(12) Uani 0.30 1 d P
F6' F 0.6862(4) 0.1425(5) 0.3257(4) 0.122(3) Uani 0.70 1 d P

loop_
_atom_site_aniso_label
_atom_site_aniso_U_11
_atom_site_aniso_U_22
_atom_site_aniso_U_33
_atom_site_aniso_U_23
_atom_site_aniso_U_13
_atom_site_aniso_U_12
O1 0.0781(15) 0.0435(11) 0.0502(11) 0.0095(8) 0.0251(11) 0.0081(9)
O2 0.0690(15) 0.0695(14) 0.0689(15) 0.0125(12) 0.0226(12) -0.0077(12)
O3 0.103(3) 0.0332(13) 0.0489(15) 0.000 0.0375(17) 0.000
O4 0.117(3) 0.0691(17) 0.161(3) 0.025(2) 0.092(3) 0.0064(17)
O5 0.0591(15) 0.0713(15) 0.101(2) 0.0031(14) 0.0174(14) 0.0003(12)
O6 0.080(2) 0.0337(13) 0.0658(18) 0.000 0.0415(17) 0.000
O7 0.0555(13) 0.0647(13) 0.0669(14) 0.0004(11) 0.0184(11) 0.0018(10)
N1 0.105(2) 0.0422(14) 0.0622(16) -0.0055(11) 0.0488(17) -0.0088(13)
P1 0.0603(6) 0.0799(7) 0.0874(8) 0.0058(5) 0.0189(5) -0.0009(5)
C1 0.069(2) 0.0438(14) 0.0422(14) -0.0015(11) 0.0143(14) 0.0060(13)
C2 0.0619(19) 0.0516(16) 0.0508(16) -0.0044(13) 0.0147(14) 0.0034(14)
C3 0.069(2) 0.0440(15) 0.0485(15) -0.0034(12) 0.0222(15) -0.0042(13)
C4 0.0673(19) 0.0393(14) 0.0435(14) -0.0054(11) 0.0173(14) -0.0015(12)
C5 0.066(2) 0.0560(18) 0.068(2) -0.0005(15) 0.0159(17) -0.0015(15)
C6 0.066(2) 0.063(2) 0.100(3) 0.001(2) 0.031(2) -0.0051(17)
C7 0.090(3) 0.0468(17) 0.089(3) -0.0010(16) 0.047(2) -0.0043(17)
C8 0.084(2) 0.0362(14) 0.0549(17) -0.0055(12) 0.0308(16) -0.0019(14)
C9 0.070(2) 0.0346(13) 0.0433(14) -0.0062(11) 0.0220(14) 0.0005(12)
C10 0.0650(19) 0.0361(13) 0.0457(14) -0.0069(11) 0.0154(13) -0.0016(12)
C11 0.100(3) 0.0371(14) 0.0534(17) -0.0033(12) 0.0330(18) -0.0012(15)
C12 0.183(8) 0.120(5) 0.288(12) 0.068(6) 0.185(9) 0.037(5)
C13 0.209(11) 0.194(9) 0.321(16) 0.141(11) 0.202(12) 0.078(8)
C14 0.205(13) 0.48(3) 0.120(6) 0.062(12) 0.004(7) -0.165(16)
C15 0.243(15) 0.67(4) 0.210(12) 0.252(19) -0.057(11) -0.27(2)
C16 0.066(2) 0.075(2) 0.072(2) -0.0002(18) 0.0221(18) -0.0078(18)
C17 0.077(3) 0.108(4) 0.114(4) 0.025(3) 0.033(3) -0.009(3)
C18 0.108(4) 0.090(3) 0.117(4) -0.003(3) 0.057(3) 0.001(3)
C19 0.125(4) 0.097(3) 0.126(4) 0.030(3) 0.071(4) 0.015(3)
C20 0.068(2) 0.0515(16) 0.0425(15) -0.0013(12) 0.0152(14) 0.0018(14)
C21 0.0613(19) 0.0557(17) 0.0518(16) 0.0150(13) 0.0182(15) 0.0058(14)
C22 0.0591(18) 0.0418(15) 0.0604(17) 0.0171(12) 0.0225(15) 0.0076(12)
C23 0.0547(19) 0.0472(16) 0.077(2) 0.0127(15) 0.0192(16) 0.0043(13)
C24 0.0552(19) 0.0471(16) 0.095(2) 0.0118(16) 0.0316(19) 0.0105(14)
C25 0.0599(19) 0.0404(15) 0.079(2) 0.0089(14) 0.0335(17) 0.0088(13)
C26 0.0590(18) 0.0363(13) 0.0589(16) 0.0129(12) 0.0293(15) 0.0036(12)
C27 0.0537(17) 0.0477(15) 0.0602(17) 0.0131(13) 0.0260(15) 0.0027(13)
C28 0.0534(17) 0.0512(16) 0.0564(16) 0.0132(13) 0.0276(14) 0.0096(13)
C29 0.0569(18) 0.0466(15) 0.0513(15) 0.0146(12) 0.0258(14) 0.0087(12)
C30 0.0540(17) 0.0368(13) 0.0541(16) 0.0166(11) 0.0247(14) 0.0059(11)
C31 0.0579(18) 0.0361(13) 0.0656(18) 0.0156(12) 0.0328(15) 0.0046(12)
C32 0.0652(19) 0.0342(13) 0.074(2) 0.0086(13) 0.0337(17) 0.0009(12)
C33 0.058(2) 0.073(2) 0.073(2) 0.0069(17) 0.0242(17) 0.0041(16)
C34 0.056(2) 0.080(3) 0.097(3) 0.005(2) 0.024(2) -0.0058(18)
C35 0.065(2) 0.101(3) 0.088(3) -0.001(2) 0.021(2) -0.008(2)
C36 0.079(3) 0.128(4) 0.105(4) -0.025(3) 0.014(3) -0.020(3)
C37 0.055(2) 0.091(3) 0.137(4) -0.003(3) 0.026(2) -0.002(2)
C38 0.107(4) 0.115(4) 0.171(6) 0.013(4) 0.061(5) 0.003(3)
C39 0.166(8) 0.114(5) 0.233(11) 0.018(6) 0.081(8) -0.015(5)
C47 0.170(5) 0.0340(15) 0.066(2) -0.0088(14) 0.053(2) -0.011(2)
C48 0.094(3) 0.065(2) 0.081(2) 0.0317(18) 0.053(2) 0.0176(19)
C49 0.076(2) 0.0559(18) 0.086(2) -0.0263(17) 0.047(2) -0.0104(16)
C50 0.107(4) 0.083(3) 0.071(2) -0.009(2) 0.038(2) -0.017(2)
C43 0.131(17) 0.17(2) 0.29(4) 0.11(3) 0.15(3) 0.041(16)
O9 0.18(3) 0.109(16) 0.15(3) 0.013(18) -0.02(3) -0.044(18)
O9A 0.20(4) 0.19(3) 0.15(2) 0.04(2) -0.04(2) -0.07(3)
C45 0.092(3) 0.114(4) 0.114(4) -0.012(3) 0.049(3) 0.005(3)
C46 0.120(6) 0.237(10) 0.301(13) -0.185(11) 0.104(8) -0.086(7)
N2 0.070(4) 0.071(4) 0.093(4) -0.033(3) 0.033(3) -0.045(3)
F1 0.092(4) 0.107(4) 0.082(3) 0.002(3) 0.011(3) -0.023(3)
F1' 0.065(6) 0.112(10) 0.124(11) 0.052(9) 0.031(6) -0.002(6)
F2 0.119(4) 0.096(3) 0.169(5) 0.010(3) 0.057(4) 0.030(3)
F2' 0.18(2) 0.149(18) 0.126(15) -0.021(13) 0.112(17) -0.007(16)
F3 0.093(4) 0.110(4) 0.156(6) -0.001(3) -0.037(4) -0.021(3)
F3' 0.065(6) 0.189(17) 0.129(11) 0.034(11) 0.019(6) 0.005(8)
F4 0.104(4) 0.170(5) 0.183(6) -0.022(5) 0.082(4) 0.014(4)
F4' 0.097(10) 0.26(2) 0.082(8) -0.053(11) 0.001(7) 0.048(12)
F5 0.139(17) 0.038(4) 0.19(2) 0.025(8) -0.049(14) -0.005(6)
F5' 0.082(4) 0.138(8) 0.096(4) 0.034(4) 0.031(3) 0.018(4)
F6 0.28(3) 0.110(11) 0.16(2) 0.015(12) 0.064(17) 0.010(13)
F6' 0.078(3) 0.161(7) 0.117(5) 0.061(5) 0.016(3) -0.043(4)

loop_
_atom_type_symbol
_atom_type_description
_atom_type_scat_dispersion_real
_atom_type_scat_dispersion_imag
_atom_type_scat_source
C C 0.0181 0.0091 'International Tables Vol C Tables 4.2.6.8 and 6.1.1.4'
H H 0.0000 0.0000 'International Tables Vol C Tables 4.2.6.8 and 6.1.1.4'
N N 0.0311 0.0180 'International Tables Vol C Tables 4.2.6.8 and 6.1.1.4'
O O 0.0492 0.0322 'International Tables Vol C Tables 4.2.6.8 and 6.1.1.4'
F F 0.0727 0.0534 'International Tables Vol C Tables 4.2.6.8 and 6.1.1.4'
P P 0.2955 0.4335 'International Tables Vol C Tables 4.2.6.8 and 6.1.1.4'

loop_
_geom_angle_atom_site_label_1
_geom_angle_atom_site_label_2
_geom_angle_atom_site_label_3
_geom_angle
_geom_angle_site_symmetry_1
_geom_angle_site_symmetry_3
C20 O1 C21 114.8(2) . .
C3 O2 C16 119.4(3) . .
C11 O3 C11 111.2(3) . 2_755
C12 O4 C7 123.1(4) . .
C23 O5 C37 119.9(4) . .
C32 O6 C32 112.7(3) 2_755 .
C27 O7 C33 118.4(3) . .
C48 N1 C47 108.3(3) . .
C48 N1 C49 107.8(3) . .
C47 N1 C49 109.2(3) . .
C48 N1 C50 109.9(3) . .
C47 N1 C50 111.5(3) . .
C49 N1 C50 110.0(3) . .
F2' P1 F5 83.0(13) . .
F2' P1 F6 84.9(13) . .
F5 P1 F6 166.5(15) . .
F2' P1 F3 56.1(11) . .
F5 P1 F3 99.7(9) . .
F6 P1 F3 78.4(11) . .
F2' P1 F6' 113.1(10) . .
F5 P1 F6' 163.9(11) . .
F6 P1 F6' 28.5(9) . .
F3 P1 F6' 91.0(4) . .
F2' P1 F4 133.9(13) . .
F5 P1 F4 71.0(11) . .
F6 P1 F4 122.3(12) . .
F3 P1 F4 91.0(4) . .
F6' P1 F4 97.0(4) . .
F2' P1 F2 44.9(12) . .
F5 P1 F2 100.8(11) . .
F6 P1 F2 66.1(12) . .
F3 P1 F2 93.2(4) . .
F6' P1 F2 90.5(4) . .
F4 P1 F2 171.3(3) . .
F2' P1 F1 122.9(11) . .
F5 P1 F1 76.7(9) . .
F6 P1 F1 105.0(11) . .
F3 P1 F1 176.5(4) . .
F6' P1 F1 92.5(3) . .
F4 P1 F1 87.9(4) . .
F2 P1 F1 87.5(3) . .
F2' P1 F5' 64.6(10) . .
F5 P1 F5' 18.5(11) . .
F6 P1 F5' 148.6(11) . .
F3 P1 F5' 89.8(5) . .
F6' P1 F5' 176.4(4) . .
F4 P1 F5' 86.5(4) . .
F2 P1 F5' 85.9(4) . .
F1 P1 F5' 86.8(4) . .
F2' P1 F4' 174.5(13) . .
F5 P1 F4' 101.0(14) . .
F6 P1 F4' 91.5(13) . .
F3 P1 F4' 119.2(8) . .
F6' P1 F4' 63.1(10) . .
F4 P1 F4' 45.6(7) . .
F2 P1 F4' 136.7(7) . .
F1 P1 F4' 62.1(7) . .
F5' P1 F4' 119.5(11) . .
F2' P1 F3' 94.7(14) . .
F5 P1 F3' 94.5(11) . .
F6 P1 F3' 92.5(14) . .
F3 P1 F3' 40.4(7) . .
F6' P1 F3' 85.8(6) . .
F4 P1 F3' 52.1(8) . .
F2 P1 F3' 133.2(9) . .
F1 P1 F3' 139.2(9) . .
F5' P1 F3' 97.1(6) . .
F4' P1 F3' 81.4(9) . .
F2' P1 F1' 101.1(14) . .
F5 P1 F1' 89.5(10) . .
F6 P1 F1' 86.8(13) . .
F3 P1 F1' 153.4(7) . .
F6' P1 F1' 86.1(5) . .
F4 P1 F1' 115.6(7) . .
F2 P1 F1' 60.5(7) . .
F1 P1 F1' 27.8(5) . .
F5' P1 F1' 91.6(6) . .
F4' P1 F1' 82.8(8) . .
F3' P1 F1' 164.1(10) . .
C2 C1 C9 122.3(3) . .
C1 C2 C3 119.8(3) . .
O2 C3 C4 116.5(3) . .
O2 C3 C2 122.9(3) . .
C4 C3 C2 120.5(3) . .
C3 C4 C10 119.5(3) . .
C3 C4 C20 119.5(3) . .
C10 C4 C20 120.8(3) . .
C6 C5 C10 122.2(4) . .
C5 C6 C7 119.8(4) . .
C8 C7 O4 118.7(4) . .
C8 C7 C6 120.8(3) . .
O4 C7 C6 120.5(4) . .
C7 C8 C9 119.7(3) . .
C7 C8 C11 119.6(3) . .
C9 C8 C11 120.7(3) . .
C1 C9 C10 117.5(3) . .
C1 C9 C8 122.6(3) . .
C10 C9 C8 119.9(3) . .
C5 C10 C4 122.1(3) . .
C5 C10 C9 117.6(3) . .
C4 C10 C9 120.3(3) . .
O3 C11 C8 109.5(2) . .
O4 C12 C13 116.5(7) . .
C14 C13 C12 121.7(16) . .
C13 C14 C15 116.5(12) . .
O2 C16 C17 108.3(4) . .
C18 C17 C16 118.5(5) . .
C17 C18 C19 112.6(5) . .
O1 C20 C4 105.7(2) . .
O1 C21 C22 105.4(2) . .
C23 C22 C30 119.9(3) . .
C23 C22 C21 120.5(3) . .
C30 C22 C21 119.3(3) . .
O5 C23 C22 116.9(3) . .
O5 C23 C24 122.9(3) . .
C22 C23 C24 120.2(3) . .
C25 C24 C23 120.5(3) . .
C24 C25 C31 121.9(3) . .
C27 C26 C31 119.0(3) . .
C27 C26 C32 120.1(3) . .
C31 C26 C32 120.7(3) . .
O7 C27 C26 116.6(3) . .
O7 C27 C28 123.3(3) . .
C26 C27 C28 120.1(3) . .
C29 C28 C27 120.7(3) . .
C28 C29 C30 121.9(3) . .
C22 C30 C31 120.4(3) . .
C22 C30 C29 122.3(3) . .
C31 C30 C29 117.2(3) . .
C25 C31 C30 117.1(3) . .
C25 C31 C26 121.9(3) . .
C30 C31 C26 121.0(3) . .
O6 C32 C26 107.5(2) . .
O7 C33 C34 107.9(3) . .
C35 C34 C33 114.9(3) . .
C34 C35 C36 113.3(4) . .
O5 C37 C38 112.6(5) . .
C37 C38 C39 113.5(7) . .
C40 C39 C38 108.4(11) . .
N1 C47 C47 108.1(3) . 2_755
N1 C48 C49 109.0(3) . 2_755
N1 C49 C48 107.2(3) . 2_755
C42 C41 O9A 18.6(19) . .
O9A C42 C41 137(5) . .
O9A C42 O9 56(4) . .
C41 C42 O9 166(3) . .
O9A C42 C43 54(4) . .
C41 C42 C43 168(2) . .
O9 C42 C43 11(2) . .
O9 C43 O9A 34(5) . .
O9 C43 C44 102(6) . .
O9A C43 C44 128(3) . .
O9 C43 C42 21(5) . .
O9A C43 C42 26.7(18) . .
C44 C43 C42 121.4(16) . .
C43 C44 O9 19.6(16) . .
C43 O9 O9A 124(7) . .
C43 O9 C42 149(7) . .
O9A O9 C42 42(5) . .
C43 O9 C44 59(6) . .
O9A O9 C44 149(5) . .
C42 O9 C44 151(3) . .
C42 O9A O9 82(5) . .
C42 O9A C43 99(4) . .
O9 O9A C43 21(3) . .
C42 O9A C41 25(3) . .
O9 O9A C41 107(5) . .
C43 O9A C41 124(3) . .
N2 C45 C46 178.2(7) . .
F1' F1 P1 77.1(14) . .
F1' F1 F4' 118.2(17) . .
P1 F1 F4' 59.2(6) . .
F1 F1' F2 131.4(18) . .
F1 F1' P1 75.0(13) . .
F2 F1' P1 58.7(6) . .
F2' F2 P1 63.1(8) . .
F2' F2 F1' 117.7(11) . .
P1 F2 F1' 60.8(5) . .
F2' F2 F6 88.5(14) . .
P1 F2 F6 55.9(9) . .
F1' F2 F6 81.8(10) . .
F2 F2' F3 121.6(15) . .
F2 F2' P1 72.0(12) . .
F3 F2' P1 64.3(7) . .
F2 F2' F5' 98.9(17) . .
F3 F2' F5' 92.3(14) . .
P1 F2' F5' 61.2(8) . .
F3' F3 F2' 128.7(13) . .
F3' F3 P1 72.8(8) . .
F2' F3 P1 59.6(9) . .
F3 F3' F4 125.9(12) . .
F3 F3' P1 66.8(7) . .
F4 F3' P1 62.2(6) . .
F4' F4 F3' 106.0(14) . .
F4' F4 P1 69.1(7) . .
F3' F4 P1 65.7(6) . .
F4 F4' P1 65.3(7) . .
F4 F4' F6' 107.3(11) . .
P1 F4' F6' 57.0(6) . .
F4 F4' F1 98.1(15) . .
P1 F4' F1 58.8(6) . .
F6' F4' F1 87.2(8) . .
F5' F5 P1 91(3) . .
F5 F5' P1 71(3) . .
F5 F5' F2' 125(3) . .
P1 F5' F2' 54.2(7) . .
F6' F6 P1 77(2) . .
F6' F6 F2 125(3) . .
P1 F6 F2 58.0(9) . .
F6 F6' P1 75(2) . .
F6 F6' F4' 134(2) . .
P1 F6' F4' 59.9(7) . .

loop_
_geom_bond_atom_site_label_1
_geom_bond_atom_site_label_2
_geom_bond_distance
_geom_bond_site_symmetry_2
O1 C20 1.428(4) .
O1 C21 1.435(4) .
O2 C3 1.368(4) .
O2 C16 1.438(5) .
O3 C11 1.440(3) .
O3 C11 1.440(3) 2_755
O4 C12 1.314(8) .
O4 C7 1.373(5) .
O5 C23 1.362(5) .
O5 C37 1.436(5) .
O6 C32 1.434(3) 2_755
O6 C32 1.434(3) .
O7 C27 1.366(4) .
O7 C33 1.447(5) .
N1 C48 1.495(5) .
N1 C47 1.498(4) .
N1 C49 1.501(4) .
N1 C50 1.506(6) .
P1 F2' 1.484(17) .
P1 F5 1.511(17) .
P1 F6 1.54(3) .
P1 F3 1.549(5) .
P1 F6' 1.559(6) .
P1 F4 1.563(5) .
P1 F2 1.582(5) .
P1 F1 1.600(6) .
P1 F5' 1.602(8) .
P1 F4' 1.608(13) .
P1 F3' 1.611(12) .
P1 F1' 1.615(14) .
C1 C2 1.371(5) .
C1 C9 1.401(5) .
C2 C3 1.416(5) .
C3 C4 1.376(5) .
C4 C10 1.424(5) .
C4 C20 1.497(4) .
C5 C6 1.372(6) .
C5 C10 1.405(5) .
C6 C7 1.414(6) .
C7 C8 1.367(6) .
C8 C9 1.434(5) .
C8 C11 1.489(5) .
C9 C10 1.429(4) .
C12 C13 1.444(10) .
C13 C14 1.152(15) .
C14 C15 1.639(15) .
C16 C17 1.502(7) .
C17 C18 1.452(8) .
C18 C19 1.521(7) .
C21 C22 1.506(5) .
C22 C23 1.371(5) .
C22 C30 1.423(5) .
C23 C24 1.411(6) .
C24 C25 1.360(5) .
C25 C31 1.421(5) .
C26 C27 1.388(5) .
C26 C31 1.428(5) .
C26 C32 1.495(5) .
C27 C28 1.420(5) .
C28 C29 1.358(5) .
C29 C30 1.423(4) .
C30 C31 1.423(5) .
C33 C34 1.511(6) .
C34 C35 1.503(7) .
C35 C36 1.510(7) .
C37 C38 1.438(9) .
C38 C39 1.574(11) .
C39 C40 1.48(2) .
C47 C47 1.545(11) 2_755
C48 C49 1.540(6) 2_755
C49 C48 1.540(6) 2_755
C41 C42 1.028(18) .
C41 O9A 1.69(6) .
C42 O9A 0.79(5) .
C42 O9 1.17(6) .
C42 C43 1.73(3) .
C43 O9 0.62(6) .
C43 O9A 1.42(7) .
C43 C44 1.58(4) .
C44 O9 1.81(5) .
O9 O9A 0.97(6) .
C45 N2 1.087(8) .
C45 C46 1.464(9) .
F1 F1' 0.774(14) .
F1 F4' 1.65(2) .
F1' F2 1.610(19) .
F2 F2' 1.18(3) .
F2 F6 1.70(3) .
F2' F3 1.43(2) .
F2' F5' 1.65(2) .
F3 F3' 1.093(18) .
F3' F4 1.39(2) .
F4 F4' 1.229(18) .
F4' F6' 1.66(3) .
F5 F5' 0.51(3) .
F6 F6' 0.76(3) .

loop_
_geom_torsion_atom_site_label_1
_geom_torsion_atom_site_label_2
_geom_torsion_atom_site_label_3
_geom_torsion_atom_site_label_4
_geom_torsion
_geom_torsion_site_symmetry_1
_geom_torsion_site_symmetry_4
C9 C1 C2 C3 -1.1(4) . .
C16 O2 C3 C4 179.4(3) . .
C16 O2 C3 C2 -0.4(5) . .
C1 C2 C3 O2 -178.3(3) . .
C1 C2 C3 C4 1.9(4) . .
O2 C3 C4 C10 179.5(3) . .
C2 C3 C4 C10 -0.7(4) . .
O2 C3 C4 C20 -6.3(4) . .
C2 C3 C4 C20 173.5(3) . .
C10 C5 C6 C7 -0.5(6) . .
C12 O4 C7 C8 151.2(8) . .
C12 O4 C7 C6 -31.0(9) . .
C5 C6 C7 C8 -0.8(6) . .
C5 C6 C7 O4 -178.5(4) . .
O4 C7 C8 C9 180.0(3) . .
C6 C7 C8 C9 2.2(5) . .
O4 C7 C8 C11 -2.5(5) . .
C6 C7 C8 C11 179.8(3) . .
C2 C1 C9 C10 -0.8(4) . .
C2 C1 C9 C8 -178.6(3) . .
C7 C8 C9 C1 175.4(3) . .
C11 C8 C9 C1 -2.2(4) . .
C7 C8 C9 C10 -2.4(4) . .
C11 C8 C9 C10 -180.0(2) . .
C6 C5 C10 C4 -178.4(3) . .
C6 C5 C10 C9 0.3(5) . .
C3 C4 C10 C5 177.4(3) . .
C20 C4 C10 C5 3.3(4) . .
C3 C4 C10 C9 -1.3(4) . .
C20 C4 C10 C9 -175.4(3) . .
C1 C9 C10 C5 -176.7(3) . .
C8 C9 C10 C5 1.2(4) . .
C1 C9 C10 C4 2.0(4) . .
C8 C9 C10 C4 179.9(2) . .
C11 O3 C11 C8 172.7(4) 2_755 .
C7 C8 C11 O3 -101.3(4) . .
C9 C8 C11 O3 76.2(4) . .
C7 O4 C12 C13 -178.6(10) . .
O4 C12 C13 C14 56(2) . .
C12 C13 C14 C15 179.6(15) . .
C3 O2 C16 C17 169.6(4) . .
O2 C16 C17 C18 55.9(6) . .
C16 C17 C18 C19 179.9(5) . .
C21 O1 C20 C4 163.8(3) . .
C3 C4 C20 O1 -99.9(3) . .
C10 C4 C20 O1 74.2(3) . .
C20 O1 C21 C22 -166.9(3) . .
O1 C21 C22 C23 -106.1(3) . .
O1 C21 C22 C30 68.6(3) . .
C37 O5 C23 C22 166.8(3) . .
C37 O5 C23 C24 -13.1(5) . .
C30 C22 C23 O5 179.0(3) . .
C21 C22 C23 O5 -6.4(4) . .
C30 C22 C23 C24 -1.1(5) . .
C21 C22 C23 C24 173.5(3) . .
O5 C23 C24 C25 179.3(3) . .
C22 C23 C24 C25 -0.6(5) . .
C23 C24 C25 C31 1.8(5) . .
C33 O7 C27 C26 -176.1(3) . .
C33 O7 C27 C28 4.5(4) . .
C31 C26 C27 O7 -178.7(2) . .
C32 C26 C27 O7 -2.7(4) . .
C31 C26 C27 C28 0.7(4) . .
C32 C26 C27 C28 176.8(3) . .
O7 C27 C28 C29 178.5(3) . .
C26 C27 C28 C29 -0.8(4) . .
C27 C28 C29 C30 0.4(4) . .
C23 C22 C30 C31 1.6(4) . .
C21 C22 C30 C31 -173.1(3) . .
C23 C22 C30 C29 179.5(3) . .
C21 C22 C30 C29 4.8(4) . .
C28 C29 C30 C22 -177.8(3) . .
C28 C29 C30 C31 0.1(4) . .
C24 C25 C31 C30 -1.3(4) . .
C24 C25 C31 C26 -179.4(3) . .
C22 C30 C31 C25 -0.4(4) . .
C29 C30 C31 C25 -178.4(2) . .
C22 C30 C31 C26 177.7(2) . .
C29 C30 C31 C26 -0.3(4) . .
C27 C26 C31 C25 177.9(3) . .
C32 C26 C31 C25 1.9(4) . .
C27 C26 C31 C30 -0.1(4) . .
C32 C26 C31 C30 -176.2(2) . .
C32 O6 C32 C26 -168.4(3) 2_755 .
C27 C26 C32 O6 -96.6(3) . .
C31 C26 C32 O6 79.4(3) . .
C27 O7 C33 C34 174.0(3) . .
O7 C33 C34 C35 64.5(5) . .
C33 C34 C35 C36 177.1(4) . .
C23 O5 C37 C38 -76.4(6) . .
O5 C37 C38 C39 -59.7(8) . .
C37 C38 C39 C40 -75.6(12) . .
C48 N1 C47 C47 44.5(5) . 2_755
C49 N1 C47 C47 -72.7(5) . 2_755
C50 N1 C47 C47 165.5(4) . 2_755
C47 N1 C48 C49 -73.4(4) . 2_755
C49 N1 C48 C49 44.7(4) . 2_755
C50 N1 C48 C49 164.6(3) . 2_755
C48 N1 C49 C48 -73.2(3) . 2_755
C47 N1 C49 C48 44.3(4) . 2_755
C50 N1 C49 C48 167.0(3) . 2_755
O9A C41 C42 O9 151(12) . .
O9A C41 C42 C43 -160(12) . .
O9A C42 C43 O9 94(13) . .
C41 C42 C43 O9 -103(16) . .
C41 C42 C43 O9A 163(10) . .
O9 C42 C43 O9A -94(13) . .
O9A C42 C43 C44 112(5) . .
C41 C42 C43 C44 -85(9) . .
O9 C42 C43 C44 18(12) . .
O9A C43 C44 O9 25(5) . .
C42 C43 C44 O9 -6(4) . .
C44 C43 O9 O9A 143(7) . .
C42 C43 O9 O9A -53(10) . .
O9A C43 O9 C42 53(10) . .
C44 C43 O9 C42 -164(10) . .
O9A C43 O9 C44 -143(7) . .
C42 C43 O9 C44 164(10) . .
O9A C42 O9 C43 -78(13) . .
C41 C42 O9 C43 125(12) . .
C41 C42 O9 O9A -156(10) . .
C43 C42 O9 O9A 78(13) . .
O9A C42 O9 C44 130(8) . .
C41 C42 O9 C44 -26(16) . .
C43 C42 O9 C44 -152(18) . .
C43 C44 O9 O9A -106(12) . .
C43 C44 O9 C42 163(11) . .
C41 C42 O9A O9 172(3) . .
C43 C42 O9A O9 -13(3) . .
C41 C42 O9A C43 -175(3) . .
O9 C42 O9A C43 13(3) . .
O9 C42 O9A C41 -172(3) . .
C43 C42 O9A C41 175(3) . .
C43 O9 O9A C42 142(9) . .
C44 O9 O9A C42 -133(9) . .
C42 O9 O9A C43 -142(9) . .
C44 O9 O9A C43 85(14) . .
C43 O9 O9A C41 145(8) . .
C42 O9 O9A C41 3.6(15) . .
C44 O9 O9A C41 -129(9) . .
O9 C43 O9A C42 -38(9) . .
C44 C43 O9A C42 -86(5) . .
C44 C43 O9A O9 -48(10) . .
C42 C43 O9A O9 38(9) . .
O9 C43 O9A C41 -41(9) . .
C44 C43 O9A C41 -89(4) . .
C42 C43 O9A C41 -2.4(14) . .
C42 C41 O9A O9 -9(3) . .
C42 C41 O9A C43 6(3) . .
F2' P1 F1 F1' -42.8(19) . .
F5 P1 F1 F1' -115.3(18) . .
F6 P1 F1 F1' 50.9(18) . .
F3 P1 F1 F1' -114(8) . .
F6' P1 F1 F1' 76.9(14) . .
F4 P1 F1 F1' 173.8(14) . .
F2 P1 F1 F1' -13.5(14) . .
F5' P1 F1 F1' -99.6(14) . .
F4' P1 F1 F1' 134.4(18) . .
F3' P1 F1 F1' 163.3(15) . .
F2' P1 F1 F4' -177.2(17) . .
F5 P1 F1 F4' 110.3(15) . .
F6 P1 F1 F4' -83.5(14) . .
F3 P1 F1 F4' 111(8) . .
F6' P1 F1 F4' -57.6(11) . .
F4 P1 F1 F4' 39.4(11) . .
F2 P1 F1 F4' -148.0(11) . .
F5' P1 F1 F4' 126.0(11) . .
F3' P1 F1 F4' 28.9(14) . .
F1' P1 F1 F4' -134.4(18) . .
P1 F1 F1' F2 17.8(17) . .
F4' F1 F1' F2 62(3) . .
F4' F1 F1' P1 44.1(13) . .
F2' P1 F1' F1 144.4(16) . .
F5 P1 F1' F1 61.6(17) . .
F6 P1 F1' F1 -131.4(17) . .
F3 P1 F1' F1 172.8(9) . .
F6' P1 F1' F1 -102.8(14) . .
F4 P1 F1' F1 -6.9(15) . .
F2 P1 F1' F1 164.4(16) . .
F5' P1 F1' F1 80.0(13) . .
F4' P1 F1' F1 -39.5(16) . .
F3' P1 F1' F1 -43(4) . .
F2' P1 F1' F2 -20.0(10) . .
F5 P1 F1' F2 -102.8(11) . .
F6 P1 F1' F2 64.2(10) . .
F3 P1 F1' F2 8.4(14) . .
F6' P1 F1' F2 92.8(5) . .
F4 P1 F1' F2 -171.3(4) . .
F1 P1 F1' F2 -164.4(15) . .
F5' P1 F1' F2 -84.4(5) . .
F4' P1 F1' F2 156.1(11) . .
F3' P1 F1' F2 152(3) . .
F5 P1 F2 F2' -68.5(15) . .
F6 P1 F2 F2' 107.9(17) . .
F3 P1 F2 F2' 32.1(13) . .
F6' P1 F2 F2' 123.1(13) . .
F4 P1 F2 F2' -87(3) . .
F1 P1 F2 F2' -144.4(13) . .
F5' P1 F2 F2' -57.5(13) . .
F4' P1 F2 F2' 172.5(19) . .
F3' P1 F2 F2' 38.4(15) . .
F1' P1 F2 F2' -151.7(14) . .
F2' P1 F2 F1' 151.7(14) . .
F5 P1 F2 F1' 83.2(10) . .
F6 P1 F2 F1' -100.4(13) . .
F3 P1 F2 F1' -176.2(6) . .
F6' P1 F2 F1' -85.2(6) . .
F4 P1 F2 F1' 65(3) . .
F1 P1 F2 F1' 7.2(7) . .
F5' P1 F2 F1' 94.2(6) . .
F4' P1 F2 F1' -35.9(15) . .
F3' P1 F2 F1' -170.0(9) . .
F2' P1 F2 F6 -107.9(17) . .
F5 P1 F2 F6 -176.4(14) . .
F3 P1 F2 F6 -75.8(12) . .
F6' P1 F2 F6 15.2(12) . .
F4 P1 F2 F6 165(3) . .
F1 P1 F2 F6 107.7(11) . .
F5' P1 F2 F6 -165.4(12) . .
F4' P1 F2 F6 64.6(18) . .
F3' P1 F2 F6 -69.5(14) . .
F1' P1 F2 F6 100.4(13) . .
F1 F1' F2 F2' 8(3) . .
P1 F1' F2 F2' 28.6(13) . .
F1 F1' F2 P1 -20(2) . .
F1 F1' F2 F6 -76(2) . .
P1 F1' F2 F6 -55.3(10) . .
P1 F2 F2' F3 -42.6(13) . .
F1' F2 F2' F3 -70(2) . .
F6 F2 F2' F3 9(2) . .
F1' F2 F2' P1 -27.9(12) . .
F6 F2 F2' P1 52.0(10) . .
P1 F2 F2' F5' 55.7(7) . .
F1' F2 F2' F5' 27.8(14) . .
F6 F2 F2' F5' 107.7(11) . .
F5 P1 F2' F2 113.0(14) . .
F6 P1 F2' F2 -60.9(15) . .
F3 P1 F2' F2 -140.3(15) . .
F6' P1 F2' F2 -65.6(12) . .
F4 P1 F2' F2 167.9(5) . .
F1 P1 F2' F2 43.8(15) . .
F5' P1 F2' F2 111.4(13) . .
F4' P1 F2' F2 -110(15) . .
F3' P1 F2' F2 -153.0(11) . .
F1' P1 F2' F2 24.9(12) . .
F5 P1 F2' F3 -106.7(12) . .
F6 P1 F2' F3 79.4(14) . .
F6' P1 F2' F3 74.7(11) . .
F4 P1 F2' F3 -51.8(14) . .
F2 P1 F2' F3 140.3(15) . .
F1 P1 F2' F3 -176.0(4) . .
F5' P1 F2' F3 -108.4(12) . .
F4' P1 F2' F3 30(16) . .
F3' P1 F2' F3 -12.7(11) . .
F1' P1 F2' F3 165.2(8) . .
F5 P1 F2' F5' 1.6(13) . .
F6 P1 F2' F5' -172.2(15) . .
F3 P1 F2' F5' 108.4(12) . .
F6' P1 F2' F5' -177.0(4) . .
F4 P1 F2' F5' 56.6(13) . .
F2 P1 F2' F5' -111.4(13) . .
F1 P1 F2' F5' -67.6(13) . .
F4' P1 F2' F5' 139(15) . .
F3' P1 F2' F5' 95.6(10) . .
F1' P1 F2' F5' -86.5(9) . .
F2 F2' F3 F3' 70(3) . .
P1 F2' F3 F3' 25(2) . .
F5' F2' F3 F3' -32(2) . .
F2 F2' F3 P1 45.5(15) . .
F5' F2' F3 P1 -56.3(7) . .
F2' P1 F3 F3' -160.2(17) . .
F5 P1 F3 F3' -85.5(15) . .
F6 P1 F3 F3' 108.1(16) . .
F6' P1 F3 F3' 82.4(11) . .
F4 P1 F3 F3' -14.7(11) . .
F2 P1 F3 F3' 172.9(11) . .
F1 P1 F3 F3' -86(8) . .
F5' P1 F3 F3' -101.2(11) . .
F4' P1 F3 F3' 23.0(16) . .
F1' P1 F3 F3' 165.6(14) . .
F5 P1 F3 F2' 74.7(16) . .
F6 P1 F3 F2' -91.7(16) . .
F6' P1 F3 F2' -117.5(13) . .
F4 P1 F3 F2' 145.5(13) . .
F2 P1 F3 F2' -26.9(13) . .
F1 P1 F3 F2' 74(8) . .
F5' P1 F3 F2' 59.0(13) . .
F4' P1 F3 F2' -176.8(17) . .
F3' P1 F3 F2' 160.2(17) . .
F1' P1 F3 F2' -34.2(18) . .
F2' F3 F3' F4 -2(3) . .
P1 F3 F3' F4 20.5(13) . .
F2' F3 F3' P1 -22.0(18) . .
F2' P1 F3' F3 16.4(14) . .
F5 P1 F3' F3 99.7(14) . .
F6 P1 F3' F3 -68.7(13) . .
F6' P1 F3' F3 -96.5(10) . .
F4 P1 F3' F3 161.3(13) . .
F2 P1 F3' F3 -9.7(14) . .
F1 P1 F3' F3 174.6(6) . .
F5' P1 F3' F3 81.3(10) . .
F4' P1 F3' F3 -159.8(14) . .
F1' P1 F3' F3 -156(3) . .
F2' P1 F3' F4 -144.9(11) . .
F5 P1 F3' F4 -61.6(12) . .
F6 P1 F3' F4 130.0(11) . .
F3 P1 F3' F4 -161.3(13) . .
F6' P1 F3' F4 102.2(6) . .
F2 P1 F3' F4 -171.0(5) . .
F1 P1 F3' F4 13.3(11) . .
F5' P1 F3' F4 -80.0(6) . .
F4' P1 F3' F4 38.9(11) . .
F1' P1 F3' F4 43(3) . .
F3 F3' F4 F4' -78.9(19) . .
P1 F3' F4 F4' -57.6(9) . .
F3 F3' F4 P1 -21.3(14) . .
F2' P1 F4 F4' 172.4(18) . .
F5 P1 F4 F4' -128.4(17) . .
F6 P1 F4 F4' 54.8(18) . .
F3 P1 F4 F4' 131.7(14) . .
F6' P1 F4 F4' 40.6(13) . .
F2 P1 F4 F4' -109(3) . .
F1 P1 F4 F4' -51.7(14) . .
F5' P1 F4 F4' -138.6(14) . .
F3' P1 F4 F4' 119.7(15) . .
F1' P1 F4 F4' -48.4(14) . .
F2' P1 F4 F3' 52.7(14) . .
F5 P1 F4 F3' 111.9(12) . .
F6 P1 F4 F3' -64.9(14) . .
F3 P1 F4 F3' 12.0(8) . .
F6' P1 F4 F3' -79.1(7) . .
F2 P1 F4 F3' 131(3) . .
F1 P1 F4 F3' -171.4(7) . .
F5' P1 F4 F3' 101.7(8) . .
F4' P1 F4 F3' -119.7(15) . .
F1' P1 F4 F3' -168.1(9) . .
F3' F4 F4' P1 55.4(9) . .
F3' F4 F4' F6' 15.9(15) . .
P1 F4 F4' F6' -39.5(7) . .
F3' F4 F4' F1 105.4(13) . .
P1 F4 F4' F1 50.0(7) . .
F2' P1 F4' F4 -88(15) . .
F5 P1 F4' F4 49.0(14) . .
F6 P1 F4' F4 -136.3(16) . .
F3 P1 F4' F4 -58.7(15) . .
F6' P1 F4' F4 -133.6(12) . .
F2 P1 F4' F4 168.0(5) . .
F1 P1 F4' F4 117.5(14) . .
F5' P1 F4' F4 49.4(12) . .
F3' P1 F4' F4 -43.9(11) . .
F1' P1 F4' F4 137.1(12) . .
F2' P1 F4' F6' 46(15) . .
F5 P1 F4' F6' -177.4(10) . .
F6 P1 F4' F6' -2.7(13) . .
F3 P1 F4' F6' 74.8(7) . .
F4 P1 F4' F6' 133.6(12) . .
F2 P1 F4' F6' -58.4(13) . .
F1 P1 F4' F6' -108.9(7) . .
F5' P1 F4' F6' -177.1(4) . .
F3' P1 F4' F6' 89.7(8) . .
F1' P1 F4' F6' -89.3(6) . .
F2' P1 F4' F1 155(15) . .
F5 P1 F4' F1 -68.5(11) . .
F6 P1 F4' F1 106.3(13) . .
F3 P1 F4' F1 -176.2(4) . .
F6' P1 F4' F1 108.9(7) . .
F4 P1 F4' F1 -117.5(14) . .
F2 P1 F4' F1 50.6(15) . .
F5' P1 F4' F1 -68.1(7) . .
F3' P1 F4' F1 -161.4(10) . .
F1' P1 F4' F1 19.6(6) . .
F1' F1 F4' F4 -107(2) . .
P1 F1 F4' F4 -54.5(8) . .
F1' F1 F4' P1 -52.1(19) . .
F1' F1 F4' F6' 0(2) . .
P1 F1 F4' F6' 52.6(4) . .
F2' P1 F5 F5' -5(4) . .
F6 P1 F5 F5' 22(9) . .
F3 P1 F5 F5' -58(4) . .
F6' P1 F5 F5' 170.7(13) . .
F4 P1 F5 F5' -146(4) . .
F2 P1 F5 F5' 37(4) . .
F1 P1 F5 F5' 121(4) . .
F4' P1 F5 F5' 179(4) . .
F3' P1 F5 F5' -99(4) . .
F1' P1 F5 F5' 97(4) . .
P1 F5 F5' F2' 5(4) . .
F2' P1 F5' F5 175(4) . .
F6 P1 F5' F5 -170(4) . .
F3 P1 F5' F5 123(4) . .
F6' P1 F5' F5 -135(6) . .
F4 P1 F5' F5 32(4) . .
F2 P1 F5' F5 -144(4) . .
F1 P1 F5' F5 -56(4) . .
F4' P1 F5' F5 -1(4) . .
F3' P1 F5' F5 83(4) . .
F1' P1 F5' F5 -84(4) . .
F5 P1 F5' F2' -175(4) . .
F6 P1 F5' F2' 15(3) . .
F3 P1 F5' F2' -52.0(14) . .
F6' P1 F5' F2' 51(7) . .
F4 P1 F5' F2' -143.0(14) . .
F2 P1 F5' F2' 41.3(13) . .
F1 P1 F5' F2' 128.9(14) . .
F4' P1 F5' F2' -175.9(15) . .
F3' P1 F5' F2' -91.8(16) . .
F1' P1 F5' F2' 101.5(15) . .
F2 F2' F5' F5 -70(5) . .
F3 F2' F5' F5 53(5) . .
P1 F2' F5' F5 -6(5) . .
F2 F2' F5' P1 -63.7(9) . .
F3 F2' F5' P1 58.8(7) . .
F2' P1 F6 F6' -171(3) . .
F5 P1 F6 F6' 162(5) . .
F3 P1 F6 F6' -114(3) . .
F4 P1 F6 F6' -31(3) . .
F2 P1 F6 F6' 147(3) . .
F1 P1 F6 F6' 66(3) . .
F5' P1 F6 F6' 175.6(9) . .
F4' P1 F6 F6' 5(2) . .
F3' P1 F6 F6' -76(2) . .
F1' P1 F6 F6' 88(2) . .
F2' P1 F6 F2 42.4(12) . .
F5 P1 F6 F2 15(6) . .
F3 P1 F6 F2 98.8(7) . .
F6' P1 F6 F2 -147(3) . .
F4 P1 F6 F2 -177.4(5) . .
F1 P1 F6 F2 -80.3(6) . .
F5' P1 F6 F2 29(2) . .
F4' P1 F6 F2 -141.7(8) . .
F3' P1 F6 F2 136.9(9) . .
F1' P1 F6 F2 -59.0(8) . .
F2' F2 F6 F6' -99(4) . .
P1 F2 F6 F6' -41(3) . .
F1' F2 F6 F6' 20(4) . .
F2' F2 F6 P1 -58.1(12) . .
F1' F2 F6 P1 60.1(7) . .
F2 F6 F6' P1 35(2) . .
P1 F6 F6' F4' -7(3) . .
F2 F6 F6' F4' 28(6) . .
F2' P1 F6' F6 10(3) . .
F5 P1 F6' F6 -165(4) . .
F3 P1 F6' F6 63(3) . .
F4 P1 F6' F6 154(3) . .
F2 P1 F6' F6 -30(3) . .
F1 P1 F6' F6 -118(3) . .
F5' P1 F6' F6 -39(8) . .
F4' P1 F6' F6 -174(3) . .
F3' P1 F6' F6 103(3) . .
F1' P1 F6' F6 -90(3) . .
F2' P1 F6' F4' -175.7(14) . .
F5 P1 F6' F4' 9(4) . .
F6 P1 F6' F4' 174(3) . .
F3 P1 F6' F4' -122.5(7) . .
F4 P1 F6' F4' -31.4(7) . .
F2 P1 F6' F4' 144.2(7) . .
F1 P1 F6' F4' 56.8(7) . .
F5' P1 F6' F4' 135(7) . .
F3' P1 F6' F4' -82.4(10) . .
F1' P1 F6' F4' 83.9(9) . .
F4 F4' F6' F6 51(4) . .
P1 F4' F6' F6 8(4) . .
F1 F4' F6' F6 -46(4) . .
F4 F4' F6' P1 43.6(10) . .
F1 F4' F6' P1 -54.1(6) . .
